data_1503410
loop_
_publ_author_name
'Yao, Wei'
'Huang, Dejian'

_publ_section_title
;
 Unexpected reactivity of o-nitrosophenol with RCH(2)Br: C-H bond cleavage
 and annulation to benzoxazoles and benzoxazines (R = Alkynyl).
;
_journal_issue 4
_journal_name_full 'Organic letters'
_journal_page_first 736
_journal_page_last 738
_journal_paper_doi 10.1021/ol902812q
_journal_volume 12
_journal_year 2010
_chemical_formula_moiety 'C24 H30 N4 O3'
_chemical_formula_sum 'C24 H30 N4 O3'
_chemical_formula_weight 422.52
_chemical_melting_point ?
_chemical_name_systematic
; 
 ? 
;
_space_group_IT_number 2
_symmetry_cell_setting triclinic
_symmetry_space_group_name_Hall '-P 1'
_symmetry_space_group_name_H-M 'P -1'
_atom_sites_solution_hydrogens geom
_atom_sites_solution_primary direct
_atom_sites_solution_secondary difmap
_audit_creation_method SHELXL-97
_cell_angle_alpha 87.936(3)
_cell_angle_beta 87.083(3)
_cell_angle_gamma 87.037(3)
_cell_formula_units_Z 4
_cell_length_a 10.0799(16)
_cell_length_b 11.8568(18)
_cell_length_c 18.339(3)
_cell_measurement_reflns_used 1742
_cell_measurement_temperature 223(2)
_cell_measurement_theta_max 23.49
_cell_measurement_theta_min 2.26
_cell_volume 2184.8(6)
_computing_cell_refinement 'Bruker SMART'
_computing_data_collection 'Bruker SMART'
_computing_data_reduction 'Bruker SAINT'
_computing_molecular_graphics 'Bruker SHELXTL'
_computing_publication_material 'Bruker SHELXTL'
_computing_structure_refinement 'SHELXL-97 (Sheldrick, 1997)'
_computing_structure_solution 'SHELXS-97 (Sheldrick, 1990)'
_diffrn_ambient_temperature 223(2)
_diffrn_measured_fraction_theta_full 1.000
_diffrn_measured_fraction_theta_max 1.000
_diffrn_measurement_device_type 'CCD area detector'
_diffrn_measurement_method 'phi and omega scans'
_diffrn_radiation_monochromator graphite
_diffrn_radiation_source 'fine-focus sealed tube'
_diffrn_radiation_type MoK\a
_diffrn_radiation_wavelength 0.71073
_diffrn_reflns_av_R_equivalents 0.0938
_diffrn_reflns_av_sigmaI/netI 0.1058
_diffrn_reflns_limit_h_max 11
_diffrn_reflns_limit_h_min -11
_diffrn_reflns_limit_k_max 14
_diffrn_reflns_limit_k_min -14
_diffrn_reflns_limit_l_max 21
_diffrn_reflns_limit_l_min -21
_diffrn_reflns_number 23138
_diffrn_reflns_theta_full 25.00
_diffrn_reflns_theta_max 25.00
_diffrn_reflns_theta_min 1.72
_exptl_absorpt_coefficient_mu 0.086
_exptl_absorpt_correction_T_max 0.9897
_exptl_absorpt_correction_T_min 0.9830
_exptl_absorpt_correction_type multi-scan
_exptl_absorpt_process_details 'Sadabs, (Sheldrick 2001)'
_exptl_crystal_colour RED
_exptl_crystal_density_diffrn 1.285
_exptl_crystal_density_meas ?
_exptl_crystal_density_method 'not measured'
_exptl_crystal_description BLOCK
_exptl_crystal_F_000 904
_exptl_crystal_size_max 0.20
_exptl_crystal_size_mid 0.20
_exptl_crystal_size_min 0.12
_refine_diff_density_max 0.396
_refine_diff_density_min -0.254
_refine_diff_density_rms 0.071
_refine_ls_extinction_method none
_refine_ls_goodness_of_fit_ref 1.081
_refine_ls_hydrogen_treatment constr
_refine_ls_matrix_type full
_refine_ls_number_parameters 577
_refine_ls_number_reflns 7662
_refine_ls_number_restraints 9
_refine_ls_restrained_S_all 1.083
_refine_ls_R_factor_all 0.1391
_refine_ls_R_factor_gt 0.0859
_refine_ls_shift/su_max 0.001
_refine_ls_shift/su_mean 0.000
_refine_ls_structure_factor_coef Fsqd
_refine_ls_weighting_details 'calc w=1/[\s^2^(Fo^2^)+(0.0903P)^2^+0.0798P] where P=(Fo^2^+2Fc^2^)/3'
_refine_ls_weighting_scheme calc
_refine_ls_wR_factor_gt 0.1850
_refine_ls_wR_factor_ref 0.2090
_reflns_number_gt 4750
_reflns_number_total 7662
_reflns_threshold_expression >2sigma(I)
_cod_data_source_file ol902812q_si_002.cif
_cod_data_source_block 13
_cod_depositor_comments
;
The following automatic conversions were performed:

'_chemical_melting_point' value 'not measured' was changed to '?' -
the value is undefined or not given.

'_symmetry_cell_setting' value
'Triclinic' changed to 'triclinic' according to
/home/saulius/struct/CIF-dictionaries/cif_core.dic dictionary named
'cif_core.dic' version 2.4.2 from
2011-04-26.

'_exptl_absorpt_correction_type' value 'Multi-scan'
changed to 'multi-scan' according to
/home/saulius/struct/CIF-dictionaries/cif_core.dic dictionary named
'cif_core.dic' version 2.4.2 from 2011-04-26.

Automatic conversion script
Id: cif_fix_values 1715 2011-07-08 13:25:40Z adriana 

The following automatic conversions were performed:

'_exptl_crystal_density_meas' value 'Not Measured' was changed to '?'
- the value is perceived as not measured.

Automatic conversion script
Id: cif_fix_values 3008 2015-01-20 13:52:24Z robertas 
;
_cod_original_sg_symbol_H-M P-1
_cod_database_code 1503410

loop_
_symmetry_equiv_pos_as_xyz
'x, y, z'
'-x, -y, -z'

loop_
_atom_site_label
_atom_site_type_symbol
_atom_site_fract_x
_atom_site_fract_y
_atom_site_fract_z
_atom_site_U_iso_or_equiv
_atom_site_adp_type
_atom_site_occupancy
_atom_site_symmetry_multiplicity
_atom_site_calc_flag
_atom_site_refinement_flags
_atom_site_disorder_assembly
_atom_site_disorder_group
C45A C 0.0049(14) 0.4495(15) 1.1673(5) 0.0392(18) Uani 0.590(18) 1 d PD A 1
H45A H -0.0788 0.4165 1.1566 0.047 Uiso 0.590(18) 1 calc PR A 1
H45B H -0.0161 0.5272 1.1822 0.047 Uiso 0.590(18) 1 calc PR A 1
C46A C 0.0654(14) 0.3827(9) 1.2307(5) 0.0392(18) Uani 0.590(18) 1 d PD A 1
H46A H 0.0033 0.3848 1.2729 0.059 Uiso 0.590(18) 1 calc PR A 1
H46B H 0.1474 0.4156 1.2426 0.059 Uiso 0.590(18) 1 calc PR A 1
H46C H 0.0840 0.3049 1.2172 0.059 Uiso 0.590(18) 1 calc PR A 1
C45B C 0.0330(18) 0.441(2) 1.1770(7) 0.0392(18) Uani 0.410(18) 1 d PD A 2
H45C H -0.0539 0.4074 1.1764 0.047 Uiso 0.410(18) 1 calc PR A 2
H45D H 0.0193 0.5158 1.1975 0.047 Uiso 0.410(18) 1 calc PR A 2
C46B C 0.1230(18) 0.3668(13) 1.2262(8) 0.0392(18) Uani 0.410(18) 1 d PD A 2
H46D H 0.0813 0.3605 1.2749 0.059 Uiso 0.410(18) 1 calc PR A 2
H46E H 0.2081 0.4008 1.2285 0.059 Uiso 0.410(18) 1 calc PR A 2
H46F H 0.1367 0.2921 1.2062 0.059 Uiso 0.410(18) 1 calc PR A 2
C43A C 0.4672(12) 0.1492(16) 0.3909(9) 0.0461(14) Uani 0.58(2) 1 d PD B 1
H43A H 0.5415 0.0948 0.3800 0.055 Uiso 0.58(2) 1 calc PR B 1
H43B H 0.5026 0.2111 0.4167 0.055 Uiso 0.58(2) 1 calc PR B 1
C44A C 0.4156(10) 0.1967(12) 0.3190(7) 0.0461(14) Uani 0.58(2) 1 d PD B 1
H44A H 0.4878 0.2293 0.2897 0.069 Uiso 0.58(2) 1 calc PR B 1
H44B H 0.3461 0.2547 0.3287 0.069 Uiso 0.58(2) 1 calc PR B 1
H44C H 0.3799 0.1366 0.2926 0.069 Uiso 0.58(2) 1 calc PR B 1
C43B C 0.4749(16) 0.130(2) 0.3922(14) 0.0461(14) Uani 0.42(2) 1 d PD B 2
H43C H 0.5115 0.0679 0.3627 0.055 Uiso 0.42(2) 1 calc PR B 2
H43D H 0.5463 0.1577 0.4202 0.055 Uiso 0.42(2) 1 calc PR B 2
C44B C 0.4191(13) 0.2252(15) 0.3431(10) 0.0461(14) Uani 0.42(2) 1 d PD B 2
H44D H 0.4897 0.2528 0.3104 0.069 Uiso 0.42(2) 1 calc PR B 2
H44E H 0.3820 0.2862 0.3728 0.069 Uiso 0.42(2) 1 calc PR B 2
H44F H 0.3500 0.1970 0.3148 0.069 Uiso 0.42(2) 1 calc PR B 2
C19A C 0.1811(7) 0.6952(5) 0.3765(3) 0.060(2) Uani 0.776(7) 1 d PD C 1
H19A H 0.2361 0.6816 0.3317 0.073 Uiso 0.776(7) 1 calc PR C 1
H19B H 0.1964 0.7712 0.3925 0.073 Uiso 0.776(7) 1 calc PR C 1
C20A C 0.0361(7) 0.6855(7) 0.3622(5) 0.083(3) Uani 0.776(7) 1 d PD C 1
H20A H 0.0240 0.6137 0.3404 0.124 Uiso 0.776(7) 1 calc PR C 1
H20B H 0.0075 0.7467 0.3292 0.124 Uiso 0.776(7) 1 calc PR C 1
H20C H -0.0163 0.6899 0.4080 0.124 Uiso 0.776(7) 1 calc PR C 1
C19B C 0.087(2) 0.662(2) 0.3989(11) 0.060(2) Uani 0.224(7) 1 d PD C 2
H19C H 0.0317 0.6018 0.3847 0.073 Uiso 0.224(7) 1 calc PR C 2
H19D H 0.0350 0.7087 0.4343 0.073 Uiso 0.224(7) 1 calc PR C 2
C20B C 0.128(3) 0.734(2) 0.3324(13) 0.083(3) Uani 0.224(7) 1 d PD C 2
H20D H 0.1898 0.7888 0.3462 0.124 Uiso 0.224(7) 1 calc PR C 2
H20E H 0.0504 0.7730 0.3127 0.124 Uiso 0.224(7) 1 calc PR C 2
H20F H 0.1714 0.6858 0.2956 0.124 Uiso 0.224(7) 1 calc PR C 2
C47 C 0.1763(4) 0.5469(4) 1.0844(2) 0.0427(11) Uani 1 1 d . A .
H47A H 0.1514 0.5825 1.0376 0.051 Uiso 1 1 calc R . .
H47B H 0.2678 0.5157 1.0777 0.051 Uiso 1 1 calc R . .
C48 C 0.1746(5) 0.6360(4) 1.1389(3) 0.0548(13) Uani 1 1 d . . .
H48A H 0.2347 0.6937 1.1220 0.082 Uiso 1 1 calc R . .
H48B H 0.2026 0.6031 1.1852 0.082 Uiso 1 1 calc R . .
H48C H 0.0851 0.6697 1.1454 0.082 Uiso 1 1 calc R . .
O1 O 0.3997(2) 0.5212(2) 0.66422(13) 0.0298(6) Uani 1 1 d . . .
O2 O 0.3081(2) 0.7681(2) 0.86292(12) 0.0257(6) Uani 1 1 d . . .
O3 O 0.1402(2) 0.0351(2) 0.67114(12) 0.0276(6) Uani 1 1 d . . .
O4 O 0.2004(2) 0.2757(2) 0.86885(12) 0.0257(6) Uani 1 1 d . . .
O5 O 0.2480(3) 0.4540(2) 0.75221(16) 0.0374(7) Uani 1 1 d . . .
H5 H 0.2654 0.3856 0.7464 0.056 Uiso 1 1 calc R . .
O6 O 0.2836(3) -0.0434(2) 0.75664(15) 0.0352(7) Uani 1 1 d . . .
H6 H 0.2698 -0.1104 0.7494 0.053 Uiso 1 1 calc R . .
N1 N 0.2164(5) 0.6099(3) 0.43417(19) 0.0663(13) Uani 1 1 d D . .
N2 N 0.4040(3) 0.9476(3) 1.08810(17) 0.0312(8) Uani 1 1 d . . .
N3 N 0.2665(3) 0.7086(2) 0.72722(16) 0.0263(7) Uani 1 1 d . C .
N5 N 0.3691(3) 0.0927(3) 0.44081(17) 0.0407(9) Uani 1 1 d D . .
N4 N 0.4164(3) 0.6021(2) 0.89157(16) 0.0285(8) Uani 1 1 d . . .
N6 N 0.0892(3) 0.4525(3) 1.10136(17) 0.0323(8) Uani 1 1 d D . .
N8 N 0.0889(3) 0.1190(2) 0.89758(16) 0.0279(8) Uani 1 1 d . . .
N7 N 0.2649(3) 0.2101(2) 0.73208(15) 0.0260(7) Uani 1 1 d . B .
C1 C 0.2276(5) 0.6368(3) 0.5056(2) 0.0432(11) Uani 1 1 d . C .
C2 C 0.3050(4) 0.5641(3) 0.5514(2) 0.0354(10) Uani 1 1 d . . .
H2 H 0.3497 0.4991 0.5327 0.042 Uiso 1 1 calc R C .
C3 C 0.3147(4) 0.5890(3) 0.6231(2) 0.0272(9) Uani 1 1 d . C .
C4 C 0.2505(4) 0.6829(3) 0.6549(2) 0.0272(9) Uani 1 1 d . . .
C5 C 0.1758(4) 0.7554(3) 0.6092(2) 0.0343(10) Uani 1 1 d . C .
H5A H 0.1329 0.8211 0.6281 0.041 Uiso 1 1 calc R . .
C6 C 0.1640(5) 0.7323(3) 0.5372(2) 0.0437(12) Uani 1 1 d . . .
H6A H 0.1117 0.7821 0.5082 0.052 Uiso 1 1 calc R C .
C7 C 0.3631(4) 0.5120(3) 0.74176(19) 0.0274(9) Uani 1 1 d . C .
C8 C 0.3259(3) 0.6308(3) 0.76809(19) 0.0239(9) Uani 1 1 d . . .
C9 C 0.4841(4) 0.4513(3) 0.7722(2) 0.0414(11) Uani 1 1 d . . .
H9A H 0.5041 0.3819 0.7465 0.062 Uiso 1 1 calc R C .
H9B H 0.4670 0.4336 0.8238 0.062 Uiso 1 1 calc R . .
H9C H 0.5593 0.4992 0.7660 0.062 Uiso 1 1 calc R . .
C10 C 0.3515(4) 0.6605(3) 0.84241(19) 0.0260(9) Uani 1 1 d . C .
C11 C 0.4205(4) 0.6748(3) 0.94897(19) 0.0243(9) Uani 1 1 d . . .
C12 C 0.3536(3) 0.7760(3) 0.93119(19) 0.0234(8) Uani 1 1 d . . .
C13 C 0.3420(3) 0.8681(3) 0.97514(19) 0.0258(9) Uani 1 1 d . . .
H13 H 0.2930 0.9344 0.9613 0.031 Uiso 1 1 calc R . .
C14 C 0.4066(3) 0.8592(3) 1.04176(19) 0.0234(8) Uani 1 1 d . . .
C15 C 0.4769(4) 0.7543(3) 1.0593(2) 0.0291(9) Uani 1 1 d . . .
H15 H 0.5202 0.7473 1.1036 0.035 Uiso 1 1 calc R . .
C16 C 0.4838(4) 0.6637(3) 1.0148(2) 0.0303(9) Uani 1 1 d . . .
H16 H 0.5300 0.5959 1.0283 0.036 Uiso 1 1 calc R . .
C17 C 0.2513(5) 0.4960(4) 0.4089(2) 0.0548(14) Uani 1 1 d . C .
H17A H 0.3407 0.4727 0.4241 0.066 Uiso 1 1 calc R . .
H17B H 0.2535 0.4976 0.3554 0.066 Uiso 1 1 calc R . .
C18 C 0.1548(6) 0.4097(4) 0.4381(3) 0.0665(15) Uani 1 1 d . . .
H18A H 0.0668 0.4302 0.4213 0.100 Uiso 1 1 calc R C .
H18B H 0.1518 0.4079 0.4911 0.100 Uiso 1 1 calc R . .
H18C H 0.1838 0.3357 0.4208 0.100 Uiso 1 1 calc R . .
C21 C 0.4710(4) 0.9365(4) 1.1562(2) 0.0399(11) Uani 1 1 d . . .
H21A H 0.4914 1.0119 1.1712 0.048 Uiso 1 1 calc R . .
H21B H 0.5557 0.8933 1.1478 0.048 Uiso 1 1 calc R . .
C22 C 0.3929(5) 0.8794(4) 1.2176(2) 0.0601(15) Uani 1 1 d . . .
H22A H 0.3758 0.8032 1.2044 0.090 Uiso 1 1 calc R . .
H22B H 0.3092 0.9217 1.2268 0.090 Uiso 1 1 calc R . .
H22C H 0.4435 0.8765 1.2614 0.090 Uiso 1 1 calc R . .
C23 C 0.3154(4) 1.0466(3) 1.0728(2) 0.0368(10) Uani 1 1 d . . .
H23A H 0.2247 1.0214 1.0705 0.044 Uiso 1 1 calc R . .
H23B H 0.3414 1.0785 1.0245 0.044 Uiso 1 1 calc R . .
C24 C 0.3135(4) 1.1390(3) 1.1269(3) 0.0469(12) Uani 1 1 d . . .
H24A H 0.4029 1.1639 1.1308 0.070 Uiso 1 1 calc R . .
H24B H 0.2801 1.1108 1.1742 0.070 Uiso 1 1 calc R . .
H24C H 0.2561 1.2021 1.1105 0.070 Uiso 1 1 calc R . .
C25 C 0.3462(4) 0.1229(3) 0.5116(2) 0.0282(9) Uani 1 1 d . B .
C26 C 0.2540(4) 0.0651(3) 0.55766(19) 0.0288(9) Uani 1 1 d . . .
H26 H 0.2064 0.0074 0.5390 0.035 Uiso 1 1 calc R B .
C27 C 0.2334(3) 0.0928(3) 0.62952(19) 0.0233(8) Uani 1 1 d . B .
C28 C 0.2963(4) 0.1790(3) 0.66049(19) 0.0248(9) Uani 1 1 d . . .
C29 C 0.3847(4) 0.2396(3) 0.6142(2) 0.0321(10) Uani 1 1 d . B .
H29 H 0.4276 0.3004 0.6325 0.039 Uiso 1 1 calc R . .
C30 C 0.4094(4) 0.2113(3) 0.5425(2) 0.0328(10) Uani 1 1 d . . .
H30 H 0.4705 0.2524 0.5132 0.039 Uiso 1 1 calc R B .
C31 C 0.1668(4) 0.0226(3) 0.74817(19) 0.0269(9) Uani 1 1 d . B .
C32 C 0.1974(4) 0.1390(3) 0.77398(19) 0.0244(9) Uani 1 1 d . . .
C33 C 0.0455(4) -0.0314(4) 0.7809(2) 0.0396(11) Uani 1 1 d . . .
H33A H 0.0278 -0.0966 0.7532 0.059 Uiso 1 1 calc R B .
H33B H -0.0300 0.0226 0.7797 0.059 Uiso 1 1 calc R . .
H33C H 0.0603 -0.0552 0.8311 0.059 Uiso 1 1 calc R . .
C34 C 0.1603(4) 0.1725(3) 0.84743(19) 0.0229(8) Uani 1 1 d . B .
C35 C 0.0770(4) 0.1901(3) 0.95573(19) 0.0238(9) Uani 1 1 d . . .
C36 C 0.0070(4) 0.1826(3) 1.0235(2) 0.0301(9) Uani 1 1 d . A .
H36 H -0.0420 0.1191 1.0370 0.036 Uiso 1 1 calc R . .
C37 C 0.0122(4) 0.2704(3) 1.0696(2) 0.0293(9) Uani 1 1 d . . .
H37 H -0.0353 0.2659 1.1150 0.035 Uiso 1 1 calc R A .
C38 C 0.0861(4) 0.3686(3) 1.05233(19) 0.0258(9) Uani 1 1 d . A .
C39 C 0.1545(4) 0.3754(3) 0.98362(19) 0.0266(9) Uani 1 1 d . . .
H39 H 0.2040 0.4381 0.9692 0.032 Uiso 1 1 calc R A .
C40 C 0.1457(3) 0.2862(3) 0.93860(19) 0.0260(9) Uani 1 1 d . A .
C41 C 0.2986(5) 0.0023(4) 0.4119(2) 0.0458(12) Uani 1 1 d . B .
H41A H 0.2972 -0.0609 0.4479 0.055 Uiso 1 1 calc R . .
H41B H 0.3474 -0.0244 0.3677 0.055 Uiso 1 1 calc R . .
C42 C 0.1581(5) 0.0359(4) 0.3935(3) 0.0600(14) Uani 1 1 d . . .
H42A H 0.1169 -0.0284 0.3745 0.090 Uiso 1 1 calc R B .
H42B H 0.1585 0.0972 0.3571 0.090 Uiso 1 1 calc R . .
H42C H 0.1082 0.0604 0.4372 0.090 Uiso 1 1 calc R . .

loop_
_atom_site_aniso_label
_atom_site_aniso_U_11
_atom_site_aniso_U_22
_atom_site_aniso_U_33
_atom_site_aniso_U_23
_atom_site_aniso_U_13
_atom_site_aniso_U_12
C45A 0.037(5) 0.050(3) 0.031(2) -0.006(2) 0.005(3) -0.006(4)
C46A 0.037(5) 0.050(3) 0.031(2) -0.006(2) 0.005(3) -0.006(4)
C45B 0.037(5) 0.050(3) 0.031(2) -0.006(2) 0.005(3) -0.006(4)
C46B 0.037(5) 0.050(3) 0.031(2) -0.006(2) 0.005(3) -0.006(4)
C43A 0.054(2) 0.062(4) 0.023(2) 0.002(3) 0.002(2) -0.010(2)
C44A 0.054(2) 0.062(4) 0.023(2) 0.002(3) 0.002(2) -0.010(2)
C43B 0.054(2) 0.062(4) 0.023(2) 0.002(3) 0.002(2) -0.010(2)
C44B 0.054(2) 0.062(4) 0.023(2) 0.002(3) 0.002(2) -0.010(2)
C19A 0.106(6) 0.044(4) 0.032(4) 0.009(3) -0.016(4) 0.000(4)
C20A 0.087(6) 0.076(6) 0.084(6) 0.004(5) -0.026(5) 0.026(5)
C19B 0.106(6) 0.044(4) 0.032(4) 0.009(3) -0.016(4) 0.000(4)
C20B 0.087(6) 0.076(6) 0.084(6) 0.004(5) -0.026(5) 0.026(5)
C47 0.044(3) 0.046(3) 0.038(3) -0.004(2) -0.001(2) -0.007(2)
C48 0.060(3) 0.046(3) 0.060(3) -0.004(3) -0.010(3) -0.014(2)
O1 0.0411(16) 0.0264(15) 0.0209(14) 0.0050(12) -0.0015(12) 0.0034(12)
O2 0.0412(15) 0.0193(14) 0.0162(13) 0.0067(11) -0.0087(11) 0.0035(11)
O3 0.0397(15) 0.0282(15) 0.0159(13) 0.0061(11) -0.0052(12) -0.0107(12)
O4 0.0370(15) 0.0214(14) 0.0185(14) 0.0046(11) -0.0006(11) -0.0047(11)
O5 0.0454(17) 0.0182(14) 0.0477(18) 0.0033(14) 0.0067(14) -0.0049(13)
O6 0.0507(17) 0.0197(14) 0.0361(16) 0.0058(13) -0.0155(13) -0.0009(13)
N1 0.134(4) 0.042(2) 0.024(2) -0.0038(18) -0.028(2) 0.006(2)
N2 0.0388(19) 0.0252(18) 0.0304(19) 0.0028(15) -0.0155(15) 0.0004(15)
N3 0.0382(19) 0.0187(16) 0.0220(17) 0.0046(14) -0.0051(14) -0.0027(14)
N5 0.044(2) 0.059(2) 0.0205(18) -0.0048(18) -0.0012(16) -0.0148(19)
N4 0.046(2) 0.0170(16) 0.0213(17) 0.0089(14) -0.0068(15) 0.0046(15)
N6 0.0377(19) 0.0303(19) 0.0292(19) -0.0038(16) 0.0023(15) -0.0080(16)
N8 0.043(2) 0.0232(18) 0.0178(17) 0.0043(15) -0.0040(15) -0.0044(15)
N7 0.0396(19) 0.0215(17) 0.0168(16) 0.0043(14) -0.0046(14) -0.0014(15)
C1 0.078(3) 0.028(2) 0.024(2) 0.0050(19) -0.014(2) -0.008(2)
C2 0.061(3) 0.027(2) 0.018(2) 0.0028(18) -0.0012(19) -0.003(2)
C3 0.038(2) 0.020(2) 0.023(2) 0.0081(17) -0.0022(17) -0.0049(17)
C4 0.038(2) 0.023(2) 0.021(2) -0.0008(17) -0.0056(17) -0.0037(17)
C5 0.053(3) 0.018(2) 0.033(2) 0.0006(18) -0.014(2) 0.0007(19)
C6 0.078(3) 0.025(2) 0.029(2) 0.0059(19) -0.020(2) -0.003(2)
C7 0.036(2) 0.024(2) 0.021(2) 0.0041(17) -0.0021(17) 0.0000(18)
C8 0.028(2) 0.021(2) 0.023(2) 0.0077(17) -0.0010(16) -0.0013(16)
C9 0.063(3) 0.031(2) 0.029(2) 0.0026(19) -0.011(2) 0.018(2)
C10 0.032(2) 0.024(2) 0.022(2) 0.0042(17) -0.0006(17) -0.0012(17)
C11 0.038(2) 0.0176(19) 0.0174(19) 0.0044(16) -0.0039(16) -0.0013(17)
C12 0.027(2) 0.024(2) 0.019(2) 0.0086(17) -0.0033(16) -0.0013(16)
C13 0.025(2) 0.024(2) 0.026(2) 0.0115(17) -0.0062(16) 0.0056(16)
C14 0.025(2) 0.021(2) 0.024(2) 0.0051(17) -0.0037(16) -0.0045(16)
C15 0.037(2) 0.031(2) 0.020(2) 0.0063(18) -0.0154(17) 0.0002(18)
C16 0.041(2) 0.024(2) 0.026(2) 0.0085(18) -0.0083(18) 0.0052(18)
C17 0.091(4) 0.055(3) 0.019(2) -0.007(2) -0.007(2) 0.005(3)
C18 0.092(4) 0.056(3) 0.053(3) -0.005(3) -0.004(3) -0.008(3)
C21 0.045(3) 0.034(2) 0.043(3) -0.014(2) -0.024(2) 0.011(2)
C22 0.094(4) 0.057(3) 0.028(3) 0.004(2) -0.011(3) 0.016(3)
C23 0.040(2) 0.034(2) 0.036(2) -0.001(2) -0.0116(19) 0.008(2)
C24 0.051(3) 0.034(3) 0.056(3) -0.004(2) -0.012(2) 0.008(2)
C25 0.036(2) 0.028(2) 0.019(2) 0.0059(18) -0.0043(17) -0.0006(18)
C26 0.041(2) 0.024(2) 0.023(2) -0.0016(17) -0.0098(18) -0.0047(18)
C27 0.028(2) 0.019(2) 0.023(2) 0.0073(17) -0.0065(17) 0.0002(16)
C28 0.034(2) 0.020(2) 0.020(2) 0.0010(17) -0.0073(17) 0.0001(17)
C29 0.042(2) 0.022(2) 0.033(2) -0.0007(18) -0.0003(19) -0.0107(18)
C30 0.043(2) 0.030(2) 0.024(2) 0.0041(18) -0.0017(19) -0.0042(19)
C31 0.035(2) 0.025(2) 0.022(2) 0.0024(17) -0.0075(17) -0.0062(18)
C32 0.030(2) 0.027(2) 0.0167(19) 0.0078(17) -0.0082(16) -0.0001(17)
C33 0.063(3) 0.037(3) 0.020(2) 0.0069(19) -0.004(2) -0.018(2)
C34 0.032(2) 0.0158(19) 0.021(2) 0.0059(16) -0.0069(17) 0.0001(16)
C35 0.031(2) 0.024(2) 0.0170(19) 0.0057(17) -0.0056(16) -0.0058(17)
C36 0.039(2) 0.029(2) 0.023(2) 0.0082(18) -0.0026(18) -0.0116(18)
C37 0.037(2) 0.033(2) 0.017(2) 0.0048(18) 0.0010(17) -0.0011(19)
C38 0.030(2) 0.026(2) 0.022(2) 0.0028(17) -0.0068(17) -0.0002(17)
C39 0.027(2) 0.028(2) 0.024(2) 0.0115(18) -0.0027(17) -0.0045(17)
C40 0.026(2) 0.030(2) 0.021(2) 0.0053(18) -0.0029(16) 0.0001(17)
C41 0.069(3) 0.046(3) 0.023(2) -0.004(2) -0.003(2) -0.007(2)
C42 0.068(3) 0.069(4) 0.047(3) 0.005(3) -0.025(3) -0.026(3)

loop_
_atom_type_symbol
_atom_type_description
_atom_type_scat_dispersion_real
_atom_type_scat_dispersion_imag
_atom_type_scat_source
C C 0.0033 0.0016 'International Tables Vol C Tables 4.2.6.8 and 6.1.1.4'
H H 0.0000 0.0000 'International Tables Vol C Tables 4.2.6.8 and 6.1.1.4'
N N 0.0061 0.0033 'International Tables Vol C Tables 4.2.6.8 and 6.1.1.4'
O O 0.0106 0.0060 'International Tables Vol C Tables 4.2.6.8 and 6.1.1.4'

loop_
_geom_angle_atom_site_label_1
_geom_angle_atom_site_label_2
_geom_angle_atom_site_label_3
_geom_angle
N6 C45A C46A 114.3(9)
N6 C45B C46B 112.6(12)
N5 C43A C44A 116.0(11)
N5 C43B C44B 108.3(11)
N1 C19A C20A 107.8(6)
C20B C19B N1 108.3(17)
N6 C47 C48 116.6(4)
C3 O1 C7 115.3(3)
C12 O2 C10 104.0(3)
C27 O3 C31 114.5(3)
C40 O4 C34 104.4(3)
C1 N1 C17 121.6(4)
C1 N1 C19A 122.7(4)
C17 N1 C19A 115.5(4)
C1 N1 C19B 114.1(9)
C17 N1 C19B 111.7(10)
C19A N1 C19B 42.1(8)
C14 N2 C21 120.7(3)
C14 N2 C23 118.3(3)
C21 N2 C23 120.4(3)
C8 N3 C4 116.8(3)
C25 N5 C43B 125.6(14)
C25 N5 C41 120.6(3)
C43B N5 C41 113.0(14)
C25 N5 C43A 122.0(10)
C43B N5 C43A 8.9(13)
C41 N5 C43A 117.4(10)
C10 N4 C11 104.3(3)
C38 N6 C45A 120.0(8)
C38 N6 C47 118.9(3)
C45A N6 C47 121.1(8)
C38 N6 C45B 122.4(11)
C45A N6 C45B 13.8(10)
C47 N6 C45B 117.3(11)
C34 N8 C35 104.9(3)
C32 N7 C28 116.9(3)
N1 C1 C6 123.8(4)
N1 C1 C2 119.2(4)
C6 C1 C2 117.0(4)
C3 C2 C1 119.8(4)
C2 C3 O1 117.8(3)
C2 C3 C4 123.3(4)
O1 C3 C4 118.8(3)
C3 C4 N3 122.1(3)
C3 C4 C5 116.8(3)
N3 C4 C5 121.0(3)
C6 C5 C4 121.1(4)
C5 C6 C1 122.0(4)
O5 C7 O1 109.6(3)
O5 C7 C9 114.2(3)
O1 C7 C9 102.4(3)
O5 C7 C8 105.0(3)
O1 C7 C8 107.9(3)
C9 C7 C8 117.5(3)
N3 C8 C10 116.9(3)
N3 C8 C7 122.7(3)
C10 C8 C7 120.3(3)
N4 C10 O2 114.5(3)
N4 C10 C8 128.9(3)
O2 C10 C8 116.5(3)
C12 C11 N4 109.3(3)
C12 C11 C16 119.1(3)
N4 C11 C16 131.5(3)
O2 C12 C13 127.6(3)
O2 C12 C11 107.9(3)
C13 C12 C11 124.5(3)
C12 C13 C14 117.4(3)
N2 C14 C13 121.6(3)
N2 C14 C15 120.7(3)
C13 C14 C15 117.7(3)
C16 C15 C14 123.2(3)
C15 C16 C11 118.2(3)
N1 C17 C18 113.0(4)
N2 C21 C22 114.4(4)
N2 C23 C24 115.9(3)
N5 C25 C30 123.4(4)
N5 C25 C26 120.0(4)
C30 C25 C26 116.6(3)
C27 C26 C25 120.3(4)
C26 C27 O3 117.6(3)
C26 C27 C28 123.4(4)
O3 C27 C28 119.0(3)
C27 C28 N7 121.5(3)
C27 C28 C29 116.5(3)
N7 C28 C29 121.8(3)
C30 C29 C28 121.0(4)
C29 C30 C25 122.1(4)
O6 C31 O3 109.6(3)
O6 C31 C33 113.4(3)
O3 C31 C33 103.3(3)
O6 C31 C32 104.9(3)
O3 C31 C32 107.3(3)
C33 C31 C32 118.1(3)
N7 C32 C34 117.2(3)
N7 C32 C31 121.7(3)
C34 C32 C31 121.0(3)
N8 C34 O4 113.8(3)
N8 C34 C32 128.3(3)
O4 C34 C32 117.9(3)
N8 C35 C40 109.6(3)
N8 C35 C36 132.1(3)
C40 C35 C36 118.3(3)
C37 C36 C35 118.0(4)
C36 C37 C38 123.5(3)
N6 C38 C39 121.6(3)
N6 C38 C37 120.6(3)
C39 C38 C37 117.7(3)
C40 C39 C38 117.0(3)
O4 C40 C39 127.3(3)
O4 C40 C35 107.3(3)
C39 C40 C35 125.4(3)
N5 C41 C42 113.8(4)

loop_
_geom_bond_atom_site_label_1
_geom_bond_atom_site_label_2
_geom_bond_distance
C45A N6 1.442(9)
C45A C46A 1.519(8)
C45B N6 1.476(12)
C45B C46B 1.533(9)
C43A N5 1.482(10)
C43A C44A 1.522(9)
C43B N5 1.434(13)
C43B C44B 1.517(10)
C19A N1 1.482(7)
C19A C20A 1.508(7)
C19B C20B 1.516(10)
C19B N1 1.575(17)
C47 N6 1.473(5)
C47 C48 1.480(6)
O1 C3 1.378(4)
O1 C7 1.452(4)
O2 C12 1.363(4)
O2 C10 1.386(4)
O3 C27 1.374(4)
O3 C31 1.452(4)
O4 C40 1.374(4)
O4 C34 1.384(4)
O5 C7 1.380(4)
O6 C31 1.392(4)
N1 C1 1.370(5)
N1 C17 1.463(6)
N2 C14 1.371(4)
N2 C21 1.449(5)
N2 C23 1.466(5)
N3 C8 1.308(4)
N3 C4 1.392(4)
N5 C25 1.365(5)
N5 C41 1.447(5)
N4 C10 1.299(4)
N4 C11 1.388(4)
N6 C38 1.367(5)
N8 C34 1.306(4)
N8 C35 1.380(4)
N7 C32 1.312(5)
N7 C28 1.393(4)
C1 C6 1.402(6)
C1 C2 1.416(6)
C2 C3 1.367(5)
C3 C4 1.389(5)
C4 C5 1.398(5)
C5 C6 1.369(5)
C7 C9 1.506(5)
C7 C8 1.527(5)
C8 C10 1.459(5)
C11 C12 1.382(5)
C11 C16 1.393(5)
C12 C13 1.378(5)
C13 C14 1.411(5)
C14 C15 1.434(5)
C15 C16 1.369(5)
C17 C18 1.514(7)
C21 C22 1.502(6)
C23 C24 1.502(5)
C25 C30 1.404(5)
C25 C26 1.411(5)
C26 C27 1.373(5)
C27 C28 1.384(5)
C28 C29 1.406(5)
C29 C30 1.376(5)
C31 C33 1.498(5)
C31 C32 1.527(5)
C32 C34 1.444(5)
C35 C40 1.382(5)
C35 C36 1.400(5)
C36 C37 1.368(5)
C37 C38 1.432(5)
C38 C39 1.407(5)
C39 C40 1.374(5)
C41 C42 1.503(6)

loop_
_geom_hbond_atom_site_label_D
_geom_hbond_atom_site_label_H
_geom_hbond_atom_site_label_A
_geom_hbond_distance_DH
_geom_hbond_distance_HA
_geom_hbond_distance_DA
_geom_hbond_angle_DHA
_geom_hbond_site_symmetry_A
O5 H5 N7 0.83 2.11 2.924(4) 167.7 .
O6 H6 N3 0.83 2.20 3.023(4) 171.2 1_545
O6 H6 O2 0.83 2.52 2.921(3) 110.7 1_545
